data_4511702
loop_
_publ_author_name
'Mobin, Shaikh M.'
'Mishra, Veenu'
'Chaudhary, Archana'
'Rai, Dhirendra K.'
'Golov, Andrey A.'
'Mathur, Pradeep'

_publ_section_title
;
 Acid-Driven Dimensionality Control of Cd(II) Complexes: From Discrete
 Double Open Cubane to One- and Three-Dimensional Networks
;
_journal_issue 8
_journal_name_full 'Crystal Growth &amp; Design'
_journal_page_first 4124
_journal_paper_doi 10.1021/cg5007346
_journal_volume 14
_journal_year 2014
_chemical_formula_sum 'C12 H16 Cd2 Cl6 N2 O2'
_chemical_formula_weight 657.77
_chemical_name_systematic
;
 ?
;
_space_group_IT_number 33
_symmetry_cell_setting orthorhombic
_symmetry_space_group_name_Hall 'P 2c -2n'
_symmetry_space_group_name_H-M 'P n a 21'
_atom_sites_solution_hydrogens geom
_atom_sites_solution_primary direct
_atom_sites_solution_secondary difmap
_audit_creation_method SHELXL-97
_cell_angle_alpha 90.00
_cell_angle_beta 90.00
_cell_angle_gamma 90.00
_cell_formula_units_Z 4
_cell_length_a 22.4932(4)
_cell_length_b 7.51190(10)
_cell_length_c 11.9686(2)
_cell_measurement_reflns_used 9726
_cell_measurement_temperature 150(2)
_cell_measurement_theta_max 71.7933
_cell_measurement_theta_min 3.9265
_cell_volume 2022.29(6)
_computing_cell_refinement 'CrysAlis RED, Oxford Diffraction Ltd.,'
_computing_data_collection 'CrysAlis CCD, Oxford Diffraction Ltd.,'
_computing_data_reduction 'CrysAlis RED, Oxford Diffraction Ltd.,'
_computing_molecular_graphics Ortep3
_computing_publication_material Shelx97
_computing_structure_refinement 'SHELXL-97 (Sheldrick, 1997)'
_computing_structure_solution 'SHELXS-97 (Sheldrick, 1997)'
_diffrn_ambient_temperature 150(2)
_diffrn_detector_area_resol_mean 15.9948
_diffrn_measured_fraction_theta_full 0.992
_diffrn_measured_fraction_theta_max 0.992
_diffrn_measurement_device_type 'OXFORD DIFFRACTION SUPER NOVA'
_diffrn_measurement_method \w/q-scan
_diffrn_radiation_monochromator graphite
_diffrn_radiation_source 'Micro-Focus (Cu) X-ray Source'
_diffrn_radiation_type CuK\a
_diffrn_radiation_wavelength 1.54180
_diffrn_reflns_av_R_equivalents 0.0291
_diffrn_reflns_av_sigmaI/netI 0.0237
_diffrn_reflns_limit_h_max 27
_diffrn_reflns_limit_h_min -27
_diffrn_reflns_limit_k_max 8
_diffrn_reflns_limit_k_min -9
_diffrn_reflns_limit_l_max 14
_diffrn_reflns_limit_l_min -14
_diffrn_reflns_number 13239
_diffrn_reflns_theta_full 72.22
_diffrn_reflns_theta_max 72.22
_diffrn_reflns_theta_min 3.93
_exptl_absorpt_coefficient_mu 24.227
_exptl_absorpt_correction_T_max 0.0974
_exptl_absorpt_correction_T_min 0.0562
_exptl_absorpt_correction_type multi-scan
_exptl_absorpt_process_details
;
(CrysAlis RED; Oxford Diffraction, 2009)
;
_exptl_crystal_colour colorless
_exptl_crystal_density_diffrn 2.160
_exptl_crystal_density_method 'not measured'
_exptl_crystal_description block
_exptl_crystal_F_000 1264
_exptl_crystal_size_max 0.28
_exptl_crystal_size_mid 0.23
_exptl_crystal_size_min 0.18
_refine_diff_density_max 0.763
_refine_diff_density_min -1.012
_refine_diff_density_rms 0.116
_refine_ls_abs_structure_details 'Flack H D (1983), Acta Cryst. A39, 876-881'
_refine_ls_abs_structure_Flack 0.326(13)
_refine_ls_extinction_coef 0.00058(7)
_refine_ls_extinction_expression Fc^*^=kFc[1+0.001xFc^2^\l^3^/sin(2\q)]^-1/4^
_refine_ls_extinction_method SHELXL
_refine_ls_goodness_of_fit_ref 1.030
_refine_ls_hydrogen_treatment riding
_refine_ls_matrix_type full
_refine_ls_number_parameters 229
_refine_ls_number_reflns 3743
_refine_ls_number_restraints 3
_refine_ls_restrained_S_all 1.029
_refine_ls_R_factor_all 0.0469
_refine_ls_R_factor_gt 0.0467
_refine_ls_shift/su_max 0.002
_refine_ls_shift/su_mean 0.000
_refine_ls_structure_factor_coef Fsqd
_refine_ls_weighting_details 'calc w=1/[\s^2^(Fo^2^)+(0.1113P)^2^+0.0000P] where P=(Fo^2^+2Fc^2^)/3'
_refine_ls_weighting_scheme calc
_refine_ls_wR_factor_gt 0.1248
_refine_ls_wR_factor_ref 0.1252
_reflns_number_gt 3703
_reflns_number_total 3743
_reflns_threshold_expression >2sigma(I)
_cod_data_source_file cg5007346_si_002.cif
_cod_data_source_block 7
_cod_depositor_comments
;
The following automatic conversions were performed:

'_symmetry_cell_setting' value 'Orthorhombic' changed to
'orthorhombic' according to
/usr/data/users/saulius/crontab/automatic-downloads/rss-feeds/ACS/lib/dictionaries/cif_core.dic
dictionary named 'cif_core.dic' version 2.4.2 from 2011-04-26.

Automatic conversion script
Id: cif_fix_values 2281 2013-09-26 08:29:07Z andrius 

 Adding full bibliography for 4511696--4511703.cif.
;
_cod_database_code 4511702

loop_
_symmetry_equiv_pos_as_xyz
'x, y, z'
'-x, -y, z+1/2'
'-x+1/2, y+1/2, z+1/2'
'x+1/2, -y+1/2, z'

loop_
_atom_site_label
_atom_site_type_symbol
_atom_site_fract_x
_atom_site_fract_y
_atom_site_fract_z
_atom_site_U_iso_or_equiv
_atom_site_adp_type
_atom_site_occupancy
_atom_site_symmetry_multiplicity
_atom_site_calc_flag
_atom_site_refinement_flags
Cd1 Cd 0.615398(13) 0.73667(5) 0.35690(4) 0.03247(18) Uani 1 1 d .
Cd2 Cd 0.636301(14) 1.24394(4) 0.32524(5) 0.03305(19) Uani 1 1 d .
Cl1 Cl 0.57794(6) 0.49556(16) 0.21609(15) 0.0423(3) Uani 1 1 d .
Cl2 Cl 0.68814(5) 0.49526(14) 0.43357(16) 0.0375(3) Uani 1 1 d .
Cl3 Cl 0.53556(6) 0.69237(19) 0.49947(17) 0.0505(3) Uani 1 1 d .
Cl4 Cl 0.56418(5) 0.99620(15) 0.24915(15) 0.0377(3) Uani 1 1 d .
Cl5 Cl 0.67234(5) 0.99210(14) 0.46388(14) 0.0343(3) Uani 1 1 d .
Cl6 Cl 0.71577(6) 1.1917(2) 0.17980(16) 0.0467(3) Uani 1 1 d .
O1 O 0.69776(15) 0.7984(5) 0.2182(4) 0.0401(8) Uani 1 1 d D
O2 O 0.55526(17) 1.2942(5) 0.4617(5) 0.0475(10) Uani 1 1 d D
N1 N 0.79091(18) 0.8251(6) 0.3596(4) 0.0409(10) Uani 1 1 d .
H1N H 0.7537 0.8494 0.3761 0.049 Uiso 1 1 calc R
N2 N 0.4553(3) 1.2673(8) 0.3324(6) 0.0581(17) Uani 1 1 d .
H2 H 0.4896 1.3044 0.3059 0.070 Uiso 1 1 calc R
C1 C 0.8324(2) 0.8596(10) 0.4372(5) 0.0512(13) Uani 1 1 d .
H1 H 0.8214 0.9062 0.5080 0.061 Uiso 1 1 calc R
C2 C 0.8909(3) 0.8268(12) 0.4132(7) 0.0593(18) Uani 1 1 d .
H2 H 0.9208 0.8490 0.4675 0.071 Uiso 1 1 calc R
C3 C 0.9061(3) 0.7605(10) 0.3084(9) 0.065(3) Uani 1 1 d .
H3 H 0.9465 0.7374 0.2904 0.078 Uiso 1 1 calc R
C4 C 0.8609(3) 0.7280(10) 0.2295(9) 0.053(2) Uani 1 1 d .
H4 H 0.8705 0.6869 0.1567 0.063 Uiso 1 1 calc R
C5 C 0.8023(3) 0.7571(7) 0.2599(7) 0.0346(14) Uani 1 1 d .
C6 C 0.7515(2) 0.7179(8) 0.1840(5) 0.0416(12) Uani 1 1 d .
H6A H 0.7615 0.7600 0.1079 0.050 Uiso 1 1 calc R
H6B H 0.7457 0.5874 0.1803 0.050 Uiso 1 1 calc R
C7 C 0.4062(7) 1.2721(15) 0.2646(11) 0.116(6) Uani 1 1 d .
H7 H 0.4087 1.3132 0.1897 0.139 Uiso 1 1 calc R
C8 C 0.3529(7) 1.215(2) 0.309(2) 0.160(12) Uani 1 1 d .
H8 H 0.3182 1.2167 0.2644 0.192 Uiso 1 1 calc R
C9 C 0.3492(4) 1.1572(19) 0.4141(15) 0.119(6) Uani 1 1 d .
H9 H 0.3119 1.1203 0.4434 0.143 Uiso 1 1 calc R
C10 C 0.3991(3) 1.1508(10) 0.4801(7) 0.065(2) Uani 1 1 d .
H10 H 0.3964 1.1071 0.5545 0.078 Uiso 1 1 calc R
C11 C 0.4524(3) 1.2068(8) 0.4396(6) 0.0405(12) Uani 1 1 d .
C12 C 0.5075(2) 1.1956(7) 0.5069(6) 0.0432(12) Uani 1 1 d .
H12A H 0.4992 1.2395 0.5833 0.052 Uiso 1 1 calc R
H12B H 0.5196 1.0692 0.5130 0.052 Uiso 1 1 calc R
H101 H 0.704(3) 0.930(3) 0.214(7) 0.07(2) Uiso 1 1 d D
H102 H 0.549(4) 1.420(5) 0.485(8) 0.09(3) Uiso 1 1 d D

loop_
_atom_site_aniso_label
_atom_site_aniso_U_11
_atom_site_aniso_U_22
_atom_site_aniso_U_33
_atom_site_aniso_U_23
_atom_site_aniso_U_13
_atom_site_aniso_U_12
Cd1 0.0289(2) 0.0262(2) 0.0423(4) -0.0019(2) -0.00155(18) -0.00039(10)
Cd2 0.0312(3) 0.0271(2) 0.0409(4) -0.00212(14) -0.00027(16) -0.00117(11)
Cl1 0.0509(6) 0.0332(6) 0.0427(7) -0.0034(5) -0.0163(6) 0.0023(4)
Cl2 0.0328(4) 0.0303(6) 0.0494(8) -0.0010(5) -0.0121(5) -0.0006(4)
Cl3 0.0396(6) 0.0446(7) 0.0673(9) -0.0038(8) 0.0169(6) -0.0020(5)
Cl4 0.0353(5) 0.0303(6) 0.0476(8) -0.0042(5) -0.0126(6) 0.0018(4)
Cl5 0.0364(5) 0.0305(6) 0.0360(7) -0.0045(4) -0.0064(5) 0.0008(4)
Cl6 0.0448(6) 0.0449(8) 0.0505(7) 0.0060(7) 0.0132(6) 0.0029(6)
O1 0.0324(16) 0.042(2) 0.046(2) -0.001(2) 0.0018(15) 0.0015(14)
O2 0.0392(18) 0.034(2) 0.069(3) -0.004(2) 0.013(2) -0.0041(14)
N1 0.0330(19) 0.050(3) 0.040(2) 0.000(2) 0.0031(17) -0.0023(18)
N2 0.054(3) 0.074(4) 0.046(4) 0.013(3) 0.011(3) 0.018(3)
C1 0.044(2) 0.067(4) 0.043(3) 0.003(3) -0.002(2) -0.006(3)
C2 0.047(3) 0.076(6) 0.056(4) 0.005(4) -0.010(3) -0.010(3)
C3 0.031(4) 0.096(7) 0.068(6) -0.006(4) -0.002(4) 0.002(3)
C4 0.029(3) 0.079(5) 0.049(5) -0.018(3) 0.004(3) 0.001(2)
C5 0.027(2) 0.038(3) 0.039(3) -0.0039(18) 0.003(3) 0.0015(15)
C6 0.038(2) 0.042(3) 0.044(3) -0.008(2) 0.005(3) 0.005(2)
C7 0.157(13) 0.134(10) 0.056(6) -0.019(6) -0.039(8) 0.091(10)
C8 0.092(8) 0.149(14) 0.24(3) -0.109(18) -0.086(15) 0.065(9)
C9 0.039(4) 0.120(10) 0.198(15) -0.088(12) 0.016(6) -0.013(5)
C10 0.050(3) 0.069(5) 0.075(4) -0.019(4) 0.026(3) -0.021(3)
C11 0.038(2) 0.041(3) 0.042(3) 0.004(3) 0.006(2) -0.001(2)
C12 0.037(2) 0.040(3) 0.053(3) 0.007(3) -0.003(2) -0.005(2)

loop_
_atom_type_symbol
_atom_type_description
_atom_type_scat_dispersion_real
_atom_type_scat_dispersion_imag
_atom_type_scat_source
C C 0.0181 0.0091 'International Tables Vol C Tables 4.2.6.8 and 6.1.1.4'
H H 0.0000 0.0000 'International Tables Vol C Tables 4.2.6.8 and 6.1.1.4'
N N 0.0311 0.0180 'International Tables Vol C Tables 4.2.6.8 and 6.1.1.4'
O O 0.0492 0.0322 'International Tables Vol C Tables 4.2.6.8 and 6.1.1.4'
Cl Cl 0.3639 0.7018 'International Tables Vol C Tables 4.2.6.8 and 6.1.1.4'
Cd Cd 0.1185 4.6533 'International Tables Vol C Tables 4.2.6.8 and 6.1.1.4'

loop_
_geom_angle_atom_site_label_1
_geom_angle_atom_site_label_2
_geom_angle_atom_site_label_3
_geom_angle
_geom_angle_site_symmetry_1
_geom_angle_site_symmetry_3
Cl3 Cd1 O1 176.65(10) . .
Cl3 Cd1 Cl4 96.88(5) . .
O1 Cd1 Cl4 82.07(10) . .
Cl3 Cd1 Cl2 96.77(7) . .
O1 Cd1 Cl2 84.20(9) . .
Cl4 Cd1 Cl2 166.22(7) . .
Cl3 Cd1 Cl1 96.68(5) . .
O1 Cd1 Cl1 86.56(11) . .
Cl4 Cd1 Cl1 93.26(6) . .
Cl2 Cd1 Cl1 86.98(4) . .
Cl3 Cd1 Cl5 96.56(6) . .
O1 Cd1 Cl5 80.19(10) . .
Cl4 Cd1 Cl5 84.88(3) . .
Cl2 Cd1 Cl5 91.74(4) . .
Cl1 Cd1 Cl5 166.76(7) . .
O2 Cd2 Cl6 177.65(13) . .
O2 Cd2 Cl2 83.63(11) . 1_565
Cl6 Cd2 Cl2 98.09(5) . 1_565
O2 Cd2 Cl4 83.25(10) . .
Cl6 Cd2 Cl4 95.04(6) . .
Cl2 Cd2 Cl4 166.86(7) 1_565 .
O2 Cd2 Cl5 85.46(12) . .
Cl6 Cd2 Cl5 95.99(4) . .
Cl2 Cd2 Cl5 94.01(5) 1_565 .
Cl4 Cd2 Cl5 84.27(4) . .
O2 Cd2 Cl1 81.46(12) . 1_565
Cl6 Cd2 Cl1 97.00(7) . 1_565
Cl2 Cd2 Cl1 87.10(4) 1_565 1_565
Cl4 Cd2 Cl1 91.63(5) . 1_565
Cl5 Cd2 Cl1 166.67(7) . 1_565
Cd1 Cl1 Cd2 90.96(5) . 1_545
Cd2 Cl2 Cd1 92.79(5) 1_545 .
Cd1 Cl4 Cd2 94.89(5) . .
Cd1 Cl5 Cd2 93.84(5) . .
C6 O1 Cd1 137.6(4) . .
C6 O1 H101 106(4) . .
Cd1 O1 H101 109(5) . .
C12 O2 Cd2 137.1(3) . .
C12 O2 H102 106(5) . .
Cd2 O2 H102 116(5) . .
C5 N1 C1 124.3(5) . .
C5 N1 H1N 117.8 . .
C1 N1 H1N 117.8 . .
C11 N2 C7 121.9(9) . .
C11 N2 H2 119.1 . .
C7 N2 H2 119.1 . .
N1 C1 C2 119.3(6) . .
N1 C1 H1 120.4 . .
C2 C1 H1 120.4 . .
C1 C2 C3 119.3(7) . .
C1 C2 H2 120.3 . .
C3 C2 H2 120.3 . .
C2 C3 C4 119.3(7) . .
C2 C3 H3 120.4 . .
C4 C3 H3 120.4 . .
C5 C4 C3 118.9(8) . .
C5 C4 H4 120.5 . .
C3 C4 H4 120.5 . .
N1 C5 C4 118.8(7) . .
N1 C5 C6 118.6(5) . .
C4 C5 C6 122.6(7) . .
O1 C6 C5 113.2(5) . .
O1 C6 H6A 108.9 . .
C5 C6 H6A 108.9 . .
O1 C6 H6B 108.9 . .
C5 C6 H6B 108.9 . .
H6A C6 H6B 107.7 . .
N2 C7 C8 117.4(13) . .
N2 C7 H7 121.3 . .
C8 C7 H7 121.3 . .
C9 C8 C7 121.5(14) . .
C9 C8 H8 119.2 . .
C7 C8 H8 119.2 . .
C8 C9 C10 120.1(12) . .
C8 C9 H9 119.9 . .
C10 C9 H9 119.9 . .
C11 C10 C9 120.3(10) . .
C11 C10 H10 119.8 . .
C9 C10 H10 119.8 . .
C10 C11 N2 118.7(7) . .
C10 C11 C12 121.8(6) . .
N2 C11 C12 119.5(6) . .
O2 C12 C11 113.5(5) . .
O2 C12 H12A 108.9 . .
C11 C12 H12A 108.9 . .
O2 C12 H12B 108.9 . .
C11 C12 H12B 108.9 . .
H12A C12 H12B 107.7 . .

loop_
_geom_bond_atom_site_label_1
_geom_bond_atom_site_label_2
_geom_bond_distance
_geom_bond_site_symmetry_2
Cd1 Cl3 2.4994(18) .
Cd1 O1 2.530(4) .
Cd1 Cl4 2.6060(14) .
Cd1 Cl2 2.6092(12) .
Cd1 Cl1 2.6135(16) .
Cd1 Cl5 2.6384(13) .
Cd2 O2 2.477(5) .
Cd2 Cl6 2.5258(18) .
Cd2 Cl2 2.5699(14) 1_565
Cd2 Cl4 2.6315(12) .
Cd2 Cl5 2.6437(15) .
Cd2 Cl1 2.6462(15) 1_565
Cl1 Cd2 2.6462(15) 1_545
Cl2 Cd2 2.5699(14) 1_545
O1 C6 1.413(6) .
O1 H101 1.00(2) .
O2 C12 1.412(6) .
O2 H102 1.00(2) .
N1 C5 1.323(9) .
N1 C1 1.343(7) .
N1 H1N 0.8800 .
N2 C11 1.363(9) .
N2 C7 1.371(13) .
N2 H2 0.8800 .
C1 C2 1.368(8) .
C1 H1 0.9500 .
C2 C3 1.392(13) .
C2 H2 0.9500 .
C3 C4 1.408(13) .
C3 H3 0.9500 .
C4 C5 1.387(8) .
C4 H4 0.9500 .
C5 C6 1.488(9) .
C6 H6A 0.9900 .
C6 H6B 0.9900 .
C7 C8 1.38(3) .
C7 H7 0.9500 .
C8 C9 1.33(3) .
C8 H8 0.9500 .
C9 C10 1.374(15) .
C9 H9 0.9500 .
C10 C11 1.360(8) .
C10 H10 0.9500 .
C11 C12 1.481(8) .
C12 H12A 0.9900 .
C12 H12B 0.9900 .

loop_
_geom_torsion_atom_site_label_1
_geom_torsion_atom_site_label_2
_geom_torsion_atom_site_label_3
_geom_torsion_atom_site_label_4
_geom_torsion
_geom_torsion_site_symmetry_1
_geom_torsion_site_symmetry_4
Cl3 Cd1 Cl1 Cd2 -85.51(5) . 1_545
O1 Cd1 Cl1 Cd2 95.32(10) . 1_545
Cl4 Cd1 Cl1 Cd2 177.16(5) . 1_545
Cl2 Cd1 Cl1 Cd2 10.96(7) . 1_545
Cl5 Cd1 Cl1 Cd2 95.7(2) . 1_545
Cl3 Cd1 Cl2 Cd2 85.08(7) . 1_545
O1 Cd1 Cl2 Cd2 -98.15(10) . 1_545
Cl4 Cd1 Cl2 Cd2 -102.6(2) . 1_545
Cl1 Cd1 Cl2 Cd2 -11.30(7) . 1_545
Cl5 Cd1 Cl2 Cd2 -178.10(4) . 1_545
Cl3 Cd1 Cl4 Cd2 107.08(5) . .
O1 Cd1 Cl4 Cd2 -69.71(11) . .
Cl2 Cd1 Cl4 Cd2 -65.2(3) . .
Cl1 Cd1 Cl4 Cd2 -155.78(5) . .
Cl5 Cd1 Cl4 Cd2 11.07(6) . .
O2 Cd2 Cl4 Cd1 -97.15(12) . .
Cl6 Cd2 Cl4 Cd1 84.47(7) . .
Cl2 Cd2 Cl4 Cd1 -94.1(2) 1_565 .
Cl5 Cd2 Cl4 Cd1 -11.06(6) . .
Cl1 Cd2 Cl4 Cd1 -178.35(5) 1_565 .
Cl3 Cd1 Cl5 Cd2 -107.37(6) . .
O1 Cd1 Cl5 Cd2 71.81(9) . .
Cl4 Cd1 Cl5 Cd2 -11.01(6) . .
Cl2 Cd1 Cl5 Cd2 155.61(4) . .
Cl1 Cd1 Cl5 Cd2 71.4(2) . .
O2 Cd2 Cl5 Cd1 94.56(11) . .
Cl6 Cd2 Cl5 Cd1 -83.58(5) . .
Cl2 Cd2 Cl5 Cd1 177.84(4) 1_565 .
Cl4 Cd2 Cl5 Cd1 10.91(6) . .
Cl1 Cd2 Cl5 Cd1 83.5(2) 1_565 .
Cl3 Cd1 O1 C6 118.3(17) . .
Cl4 Cd1 O1 C6 -169.7(5) . .
Cl2 Cd1 O1 C6 11.4(5) . .
Cl1 Cd1 O1 C6 -75.9(5) . .
Cl5 Cd1 O1 C6 104.2(5) . .
Cl6 Cd2 O2 C12 67(3) . .
Cl2 Cd2 O2 C12 -156.0(6) 1_565 .
Cl4 Cd2 O2 C12 23.3(5) . .
Cl5 Cd2 O2 C12 -61.4(5) . .
Cl1 Cd2 O2 C12 116.0(6) 1_565 .
C5 N1 C1 C2 1.3(11) . .
N1 C1 C2 C3 0.8(12) . .
C1 C2 C3 C4 -0.2(13) . .
C2 C3 C4 C5 -2.3(12) . .
C1 N1 C5 C4 -3.9(10) . .
C1 N1 C5 C6 177.2(6) . .
C3 C4 C5 N1 4.2(11) . .
C3 C4 C5 C6 -176.9(7) . .
Cd1 O1 C6 C5 -81.3(6) . .
N1 C5 C6 O1 14.4(8) . .
C4 C5 C6 O1 -164.5(6) . .
C11 N2 C7 C8 0.7(14) . .
N2 C7 C8 C9 0(2) . .
C7 C8 C9 C10 -1(2) . .
C8 C9 C10 C11 1.3(18) . .
C9 C10 C11 N2 -0.6(12) . .
C9 C10 C11 C12 -177.7(8) . .
C7 N2 C11 C10 -0.4(11) . .
C7 N2 C11 C12 176.7(7) . .
Cd2 O2 C12 C11 -87.7(6) . .
C10 C11 C12 O2 -166.8(6) . .
N2 C11 C12 O2 16.1(9) . .
